data_7118418
loop_
_publ_author_name
'Zhao, Yinsong'
'He, Zhen'
'Li, Shiqing'
'Tang, Junbin'
'Gao, Ge'
'Lan, Jingbo'
'You, Jingsong'

_publ_section_title
;
 An air-stable half-sandwich Ru(II) complex as an efficient catalyst for
 [3+2] annulation of 2-arylcyclo-2-enones with alkynes.
;
_journal_issue 25
_journal_name_full 'Chemical communications (Cambridge, England)'
_journal_page_first 4613
_journal_page_last 4616
_journal_paper_doi 10.1039/c5cc10169g
_journal_volume 52
_journal_year 2016
_chemical_formula_moiety 'C20 H18 O'
_chemical_formula_sum 'C20 H18 O'
_chemical_formula_weight 274.34
_chemical_name_systematic
;
 ?
;
_space_group_crystal_system monoclinic
_space_group_IT_number 14
_space_group_name_Hall '-P 2ybc'
_space_group_name_H-M_alt 'P 1 21/c 1'
_symmetry_space_group_name_Hall '-P 2ybc'
_symmetry_space_group_name_H-M 'P 1 21/c 1'
_atom_sites_solution_hydrogens geom
_atom_sites_solution_primary direct
_audit_block_doi 10.5517/cc1jrzz7
_audit_creation_date 2014-12-27
_audit_creation_method
;
Olex2 1.2
(compiled 2014.12.26 svn.r3119 for OlexSys, GUI svn.r4973)
;
_audit_update_record
;
2015-09-09 deposited with the CCDC.
2016-01-12 downloaded from the CCDC.
;
_cell_angle_alpha 90
_cell_angle_beta 97.340(3)
_cell_angle_gamma 90
_cell_formula_units_Z 4
_cell_length_a 9.7368(3)
_cell_length_b 8.7212(3)
_cell_length_c 17.6929(5)
_cell_measurement_reflns_used 2660
_cell_measurement_temperature 293
_cell_measurement_theta_max 26.7820
_cell_measurement_theta_min 4.1890
_cell_volume 1490.11(8)
_computing_cell_refinement
;
CrysAlisPro, Agilent Technologies,
Version 1.171.37.33 (release 27-03-2014 CrysAlis171 .NET)
(compiled Mar 27 2014,17:12:48)
;
_computing_data_collection
;
CrysAlisPro, Agilent Technologies,
Version 1.171.37.33 (release 27-03-2014 CrysAlis171 .NET)
(compiled Mar 27 2014,17:12:48)
;
_computing_data_reduction
;
CrysAlisPro, Agilent Technologies,
Version 1.171.37.33 (release 27-03-2014 CrysAlis171 .NET)
(compiled Mar 27 2014,17:12:48)
;
_computing_molecular_graphics 'Olex2 (Dolomanov et al., 2009)'
_computing_publication_material 'Olex2 (Dolomanov et al., 2009)'
_computing_structure_refinement 'ShelXL (Sheldrick, 2008)'
_computing_structure_solution 'ShelXT (Sheldrick, 2008)'
_diffrn_ambient_temperature 293
_diffrn_detector 'CCD plate'
_diffrn_detector_area_resol_mean 15.9595
_diffrn_detector_type EosS2
_diffrn_measured_fraction_theta_full 0.997
_diffrn_measured_fraction_theta_max 0.882
_diffrn_measurement_details
;
  1 omega   -1.00   83.00   1.0000   11.0300
omega____ theta____ kappa____ phi______ frames
    -       15.5694   57.0000   90.0000 84

  2 omega  -14.00   87.00   1.0000   11.0300
omega____ theta____ kappa____ phi______ frames
    -       15.5694   19.0000  120.0000 101

  3 omega  -51.00    7.00   1.0000   11.0300
omega____ theta____ kappa____ phi______ frames
    -       15.5694  -38.0000  -90.0000 58

  4 omega    9.00   83.00   1.0000   11.0300
omega____ theta____ kappa____ phi______ frames
    -       15.5694   57.0000 -180.0000 74
;
_diffrn_measurement_device 'four-circle diffractometer'
_diffrn_measurement_device_type 'New Gemini, Dual, Cu at zero, EosS2'
_diffrn_measurement_method '\w scans'
_diffrn_orient_matrix_UB_11 -0.0730086000
_diffrn_orient_matrix_UB_12 0.0036476000
_diffrn_orient_matrix_UB_13 -0.0090849000
_diffrn_orient_matrix_UB_21 -0.0073160000
_diffrn_orient_matrix_UB_22 -0.0007721000
_diffrn_orient_matrix_UB_23 0.0393799000
_diffrn_orient_matrix_UB_31 0.0032285000
_diffrn_orient_matrix_UB_32 0.0812408000
_diffrn_orient_matrix_UB_33 0.0007917000
_diffrn_radiation_monochromator graphite
_diffrn_radiation_probe x-ray
_diffrn_radiation_type MoK\a
_diffrn_radiation_wavelength 0.71073
_diffrn_reflns_av_R_equivalents 0.0270
_diffrn_reflns_av_unetI/netI 0.0312
_diffrn_reflns_Laue_measured_fraction_full 0.997
_diffrn_reflns_Laue_measured_fraction_max 0.882
_diffrn_reflns_limit_h_max 12
_diffrn_reflns_limit_h_min -12
_diffrn_reflns_limit_k_max 9
_diffrn_reflns_limit_k_min -11
_diffrn_reflns_limit_l_max 10
_diffrn_reflns_limit_l_min -23
_diffrn_reflns_number 10078
_diffrn_reflns_point_group_measured_fraction_full 0.997
_diffrn_reflns_point_group_measured_fraction_max 0.882
_diffrn_reflns_theta_full 25.242
_diffrn_reflns_theta_max 29.143
_diffrn_reflns_theta_min 3.447
_diffrn_source 'Enhance (Mo) X-ray Source'
_exptl_absorpt_coefficient_mu 0.073
_exptl_absorpt_correction_T_max 1.00000
_exptl_absorpt_correction_T_min 0.52211
_exptl_absorpt_correction_type multi-scan
_exptl_absorpt_process_details
;
CrysAlisPro, Agilent Technologies,
Version 1.171.37.33 (release 27-03-2014 CrysAlis171 .NET)
(compiled Mar 27 2014,17:12:48)
Empirical absorption correction using spherical harmonics,
 implemented in SCALE3 ABSPACK scaling algorithm.
;
_exptl_crystal_colour ??
_exptl_crystal_density_diffrn 1.223
_exptl_crystal_description ??
_exptl_crystal_F_000 584
_exptl_crystal_recrystallization_method 'Re-crystallisation from solvent: '
_exptl_crystal_size_max 0.3
_exptl_crystal_size_mid 0.2
_exptl_crystal_size_min 0.2
_refine_diff_density_max 0.176
_refine_diff_density_min -0.199
_refine_diff_density_rms 0.032
_refine_ls_extinction_method none
_refine_ls_goodness_of_fit_ref 1.050
_refine_ls_hydrogen_treatment constr
_refine_ls_matrix_type full
_refine_ls_number_parameters 191
_refine_ls_number_reflns 3538
_refine_ls_number_restraints 0
_refine_ls_restrained_S_all 1.050
_refine_ls_R_factor_all 0.0758
_refine_ls_R_factor_gt 0.0501
_refine_ls_shift/su_max 0.000
_refine_ls_shift/su_mean 0.000
_refine_ls_structure_factor_coef Fsqd
_refine_ls_weighting_details 'w=1/[\s^2^(Fo^2^)+(0.0570P)^2^+0.2300P] where P=(Fo^2^+2Fc^2^)/3'
_refine_ls_weighting_scheme calc
_refine_ls_wR_factor_gt 0.1216
_refine_ls_wR_factor_ref 0.1374
_reflns_Friedel_coverage 0.000
_reflns_number_gt 2514
_reflns_number_total 3538
_reflns_threshold_expression 'I > 2\s(I)'
_cod_data_source_file c5cc10169g2.cif
_cod_data_source_block zys1459
_cod_depositor_comments 'Adding full bibliography for 7118417--7118418.cif.'
_cod_original_cell_volume 1490.12(8)
_cod_database_code 7118418
_shelxl_version_number 2014-1
_shelx_space_group_comment
;
The symmetry employed for this shelxl refinement is uniquely defined
by the following loop, which should always be used as a source of
symmetry information in preference to the above space-group names.
They are only intended as comments.
;
_reflns_odcompleteness_completeness 99.60
_reflns_odcompleteness_iscentric 1
_reflns_odcompleteness_theta 26.32
_olex2_refinement_description
;
1. Others
 Fixed Uiso: H4(0.059) H1A(0.078) H1B(0.078) H1C(0.078) H20(0.061) H5(0.069)
 H7(0.067) H13A(0.065) H13B(0.065) H19(0.07) H18(0.073) H6(0.073) H16(0.072)
 H17(0.084) H12A(0.085) H12B(0.085) H11A(0.092) H11B(0.092)
 Fixed X: H4(0.0957) H1A(0.1107) H1B(0.234) H1C(0.2633) H20(0.5135) H5(0.0456)
 H7(0.1825) H13A(0.4581) H13B(0.45) H19(0.5974) H18(0.4573) H6(0.0878)
 H16(0.1486) H17(0.2318) H12A(0.4433) H12B(0.3477) H11A(0.1819) H11B(0.2678)
 Fixed Y: H4(0.4768) H1A(0.6991) H1B(0.7388) H1C(0.6939) H20(0.5718)
 H5(0.2448) H7(0.0151) H13A(0.2623) H13B(0.1832) H19(0.722) H18(0.7855)
 H6(0.0178) H16(0.5431) H17(0.6989) H12A(0.0129) H12B(-0.0312) H11A(-0.0105)
 H11B(0.1067)
 Fixed Z: H4(0.6315) H1A(0.5222) H1B(0.4766) H1C(0.563) H20(0.4268) H5(0.6858)
 H7(0.5138) H13A(0.399) H13B(0.4784) H19(0.336) H18(0.2256) H6(0.628)
 H16(0.2959) H17(0.2065) H12A(0.3617) H12B(0.4239) H11A(0.3256) H11B(0.2827)
;
_olex2_submission_special_instructions 'No special instructions were received'

loop_
_space_group_symop_operation_xyz
'x, y, z'
'-x, y+1/2, -z+1/2'
'-x, -y, -z'
'x, -y-1/2, z-1/2'

loop_
_atom_site_label
_atom_site_type_symbol
_atom_site_fract_x
_atom_site_fract_y
_atom_site_fract_z
_atom_site_U_iso_or_equiv
_atom_site_adp_type
_atom_site_occupancy
_atom_site_site_symmetry_order
_atom_site_calc_flag
_atom_site_refinement_flags_posn
O1 O 0.05261(13) 0.25433(14) 0.34087(7) 0.0646(4) Uani 1 1 d .
C2 C 0.21505(14) 0.51051(16) 0.49431(8) 0.0396(3) Uani 1 1 d .
C3 C 0.17152(15) 0.38396(16) 0.54019(8) 0.0408(3) Uani 1 1 d .
C15 C 0.32107(15) 0.54266(16) 0.37212(8) 0.0404(3) Uani 1 1 d .
C14 C 0.26506(14) 0.45294(16) 0.43259(8) 0.0390(3) Uani 1 1 d .
C8 C 0.19819(15) 0.24501(16) 0.50548(8) 0.0425(3) Uani 1 1 d .
C4 C 0.11374(16) 0.38476(19) 0.60804(8) 0.0489(4) Uani 1 1 d .
H4 H 0.0957 0.4768 0.6315 0.059 Uiso 1 1 calc R
C9 C 0.26096(15) 0.27851(16) 0.43267(8) 0.0419(3) Uani 1 1 d .
C1 C 0.20485(17) 0.67531(17) 0.51596(9) 0.0522(4) Uani 1 1 d .
H1A H 0.1107 0.6991 0.5222 0.078 Uiso 1 1 calc GR
H1B H 0.2340 0.7388 0.4766 0.078 Uiso 1 1 calc GR
H1C H 0.2633 0.6939 0.5630 0.078 Uiso 1 1 calc GR
C10 C 0.16698(18) 0.20992(18) 0.36397(9) 0.0489(4) Uani 1 1 d .
C20 C 0.45593(16) 0.59669(18) 0.38247(9) 0.0507(4) Uani 1 1 d .
H20 H 0.5135 0.5718 0.4268 0.061 Uiso 1 1 calc R
C5 C 0.08360(18) 0.2458(2) 0.64014(9) 0.0576(5) Uani 1 1 d .
H5 H 0.0456 0.2448 0.6858 0.069 Uiso 1 1 calc R
C7 C 0.16625(18) 0.10749(19) 0.53734(10) 0.0558(4) Uani 1 1 d .
H7 H 0.1825 0.0151 0.5138 0.067 Uiso 1 1 calc R
C13 C 0.40090(17) 0.19977(19) 0.42785(10) 0.0539(4) Uani 1 1 d .
H13A H 0.4581 0.2623 0.3990 0.065 Uiso 1 1 calc R
H13B H 0.4500 0.1832 0.4784 0.065 Uiso 1 1 calc R
C19 C 0.50648(18) 0.6869(2) 0.32801(10) 0.0586(4) Uani 1 1 d .
H19 H 0.5974 0.7220 0.3360 0.070 Uiso 1 1 calc R
C18 C 0.4232(2) 0.7248(2) 0.26221(10) 0.0609(5) Uani 1 1 d .
H18 H 0.4573 0.7855 0.2256 0.073 Uiso 1 1 calc R
C6 C 0.10906(19) 0.1097(2) 0.60556(10) 0.0606(5) Uani 1 1 d .
H6 H 0.0878 0.0178 0.6280 0.073 Uiso 1 1 calc R
C16 C 0.23879(18) 0.5802(2) 0.30488(9) 0.0602(5) Uani 1 1 d .
H16 H 0.1486 0.5431 0.2959 0.072 Uiso 1 1 calc R
C17 C 0.2891(2) 0.6724(2) 0.25075(10) 0.0702(5) Uani 1 1 d .
H17 H 0.2318 0.6989 0.2065 0.084 Uiso 1 1 calc R
C12 C 0.3670(2) 0.0470(2) 0.38774(12) 0.0710(5) Uani 1 1 d .
H12A H 0.4433 0.0129 0.3617 0.085 Uiso 1 1 calc R
H12B H 0.3477 -0.0312 0.4239 0.085 Uiso 1 1 calc R
C11 C 0.2412(2) 0.0792(2) 0.33190(12) 0.0768(6) Uani 1 1 d .
H11A H 0.1819 -0.0105 0.3256 0.092 Uiso 1 1 calc R
H11B H 0.2678 0.1067 0.2827 0.092 Uiso 1 1 calc R

loop_
_atom_site_aniso_label
_atom_site_aniso_U_11
_atom_site_aniso_U_22
_atom_site_aniso_U_33
_atom_site_aniso_U_23
_atom_site_aniso_U_13
_atom_site_aniso_U_12
O1 0.0587(8) 0.0726(8) 0.0598(7) -0.0057(6) -0.0027(6) -0.0049(6)
C2 0.0372(7) 0.0411(8) 0.0397(7) -0.0016(6) 0.0018(6) -0.0020(6)
C3 0.0383(7) 0.0455(8) 0.0379(7) 0.0002(6) 0.0027(6) 0.0003(6)
C15 0.0441(8) 0.0381(8) 0.0396(7) -0.0016(6) 0.0076(6) -0.0004(6)
C14 0.0375(7) 0.0399(8) 0.0392(7) 0.0002(6) 0.0028(6) -0.0005(6)
C8 0.0433(8) 0.0428(8) 0.0416(7) 0.0032(6) 0.0061(6) 0.0002(6)
C4 0.0482(9) 0.0584(10) 0.0407(8) -0.0029(7) 0.0077(6) -0.0016(7)
C9 0.0468(8) 0.0401(8) 0.0397(7) 0.0004(6) 0.0089(6) 0.0007(6)
C1 0.0571(10) 0.0450(9) 0.0557(9) -0.0091(7) 0.0119(7) -0.0023(8)
C10 0.0553(10) 0.0482(9) 0.0447(8) -0.0019(7) 0.0116(7) -0.0069(8)
C20 0.0467(9) 0.0551(10) 0.0496(8) 0.0052(7) 0.0033(7) -0.0037(7)
C5 0.0568(10) 0.0743(12) 0.0433(8) 0.0083(8) 0.0125(7) -0.0058(9)
C7 0.0672(11) 0.0445(9) 0.0572(9) 0.0058(7) 0.0133(8) -0.0012(8)
C13 0.0550(10) 0.0518(10) 0.0565(9) 0.0020(7) 0.0134(7) 0.0106(8)
C19 0.0502(10) 0.0621(11) 0.0661(11) 0.0036(9) 0.0167(8) -0.0087(8)
C18 0.0745(12) 0.0642(11) 0.0480(9) 0.0047(8) 0.0237(8) -0.0074(9)
C6 0.0651(11) 0.0611(11) 0.0564(10) 0.0189(8) 0.0110(8) -0.0072(9)
C16 0.0537(10) 0.0751(12) 0.0498(9) 0.0110(8) -0.0014(7) -0.0135(9)
C17 0.0786(13) 0.0845(13) 0.0455(9) 0.0163(9) 0.0004(8) -0.0120(11)
C12 0.0817(14) 0.0501(11) 0.0861(13) -0.0051(9) 0.0291(11) 0.0126(9)
C11 0.0849(15) 0.0671(12) 0.0805(13) -0.0318(10) 0.0190(11) -0.0037(11)

loop_
_atom_type_symbol
_atom_type_description
_atom_type_scat_dispersion_real
_atom_type_scat_dispersion_imag
_atom_type_scat_source
C C 0.0033 0.0016 'International Tables Vol C Tables 4.2.6.8 and 6.1.1.4'
H H 0.0000 0.0000 'International Tables Vol C Tables 4.2.6.8 and 6.1.1.4'
O O 0.0106 0.0060 'International Tables Vol C Tables 4.2.6.8 and 6.1.1.4'

loop_
_geom_angle_atom_site_label_1
_geom_angle_atom_site_label_2
_geom_angle_atom_site_label_3
_geom_angle
C3 C2 C1 123.33(12)
C14 C2 C3 109.17(12)
C14 C2 C1 127.49(13)
C8 C3 C2 109.06(12)
C4 C3 C2 130.77(13)
C4 C3 C8 120.16(13)
C20 C15 C14 120.89(13)
C20 C15 C16 117.87(14)
C16 C15 C14 121.19(13)
C2 C14 C15 126.26(13)
C2 C14 C9 111.05(12)
C15 C14 C9 122.67(12)
C3 C8 C9 108.81(12)
C7 C8 C3 120.70(14)
C7 C8 C9 130.48(14)
C3 C4 H4 120.6
C5 C4 C3 118.70(15)
C5 C4 H4 120.6
C14 C9 C8 101.89(11)
C14 C9 C10 113.53(12)
C14 C9 C13 115.01(13)
C8 C9 C10 109.25(12)
C8 C9 C13 114.54(12)
C13 C9 C10 102.91(12)
C2 C1 H1A 109.5
C2 C1 H1B 109.5
C2 C1 H1C 109.5
H1A C1 H1B 109.5
H1A C1 H1C 109.5
H1B C1 H1C 109.5
O1 C10 C9 124.98(14)
O1 C10 C11 125.97(16)
C11 C10 C9 109.05(15)
C15 C20 H20 119.4
C19 C20 C15 121.16(15)
C19 C20 H20 119.4
C4 C5 H5 119.5
C6 C5 C4 120.92(15)
C6 C5 H5 119.5
C8 C7 H7 120.7
C8 C7 C6 118.60(15)
C6 C7 H7 120.7
C9 C13 H13A 110.5
C9 C13 H13B 110.5
H13A C13 H13B 108.7
C12 C13 C9 105.97(15)
C12 C13 H13A 110.5
C12 C13 H13B 110.5
C20 C19 H19 119.9
C18 C19 C20 120.30(16)
C18 C19 H19 119.9
C19 C18 H18 120.2
C19 C18 C17 119.51(16)
C17 C18 H18 120.2
C5 C6 C7 120.91(15)
C5 C6 H6 119.5
C7 C6 H6 119.5
C15 C16 H16 119.6
C15 C16 C17 120.88(16)
C17 C16 H16 119.6
C18 C17 C16 120.26(17)
C18 C17 H17 119.9
C16 C17 H17 119.9
C13 C12 H12A 110.8
C13 C12 H12B 110.8
H12A C12 H12B 108.9
C11 C12 C13 104.65(15)
C11 C12 H12A 110.8
C11 C12 H12B 110.8
C10 C11 H11A 110.4
C10 C11 H11B 110.4
C12 C11 C10 106.61(15)
C12 C11 H11A 110.4
C12 C11 H11B 110.4
H11A C11 H11B 108.6

loop_
_geom_bond_atom_site_label_1
_geom_bond_atom_site_label_2
_geom_bond_distance
O1 C10 1.200(2)
C2 C3 1.4645(19)
C2 C14 1.3482(19)
C2 C1 1.494(2)
C3 C8 1.398(2)
C3 C4 1.3894(19)
C15 C14 1.4843(19)
C15 C20 1.385(2)
C15 C16 1.386(2)
C14 C9 1.522(2)
C8 C9 1.523(2)
C8 C7 1.378(2)
C4 H4 0.9300
C4 C5 1.385(2)
C9 C10 1.545(2)
C9 C13 1.538(2)
C1 H1A 0.9600
C1 H1B 0.9600
C1 H1C 0.9600
C10 C11 1.499(2)
C20 H20 0.9300
C20 C19 1.382(2)
C5 H5 0.9300
C5 C6 1.372(2)
C7 H7 0.9300
C7 C6 1.393(2)
C13 H13A 0.9700
C13 H13B 0.9700
C13 C12 1.526(2)
C19 H19 0.9300
C19 C18 1.371(2)
C18 H18 0.9300
C18 C17 1.374(3)
C6 H6 0.9300
C16 H16 0.9300
C16 C17 1.387(2)
C17 H17 0.9300
C12 H12A 0.9700
C12 H12B 0.9700
C12 C11 1.499(3)
C11 H11A 0.9700
C11 H11B 0.9700
